data_7006299
loop_
_publ_author_name
'Bruce, Michael I.'
'Costuas, Karine'
'Davin, Thomas'
'Halet, Jean-Fran\,cois'
'Kramarczuk, Kathy A.'
'Low, Paul J.'
'Nicholson, Brian K.'
'Perkins, Gary J.'
'Roberts, Rachel L.'
'Skelton, Brian W.'
'Smith, Mark E.'
'White, Allan H.'

_publ_section_title
;
 Syntheses, structures and redox properties of some complexes
 containing the Os(dppe)Cp* fragment, including [{Os(dppe)Cp*}2(mu-C
 triple bondCC triple bond C)].
;
_journal_issue 46
_journal_name_full 'Dalton transactions (Cambridge, England : 2003)'
_journal_page_first 5387
_journal_page_last 5399
_journal_paper_doi 10.1039/b712104k
_journal_year 2007
_chemical_formula_moiety 'C76 H78 Os2 P4, C5 H12'
_chemical_formula_sum 'C81 H90 Os2 P4'
_chemical_formula_weight 1567.91
_space_group_IT_number 2
_symmetry_cell_setting triclinic
_symmetry_space_group_name_Hall '-P 1'
_symmetry_space_group_name_H-M 'P -1'
_cell_angle_alpha 88.677(4)
_cell_angle_beta 85.690(4)
_cell_angle_gamma 87.946(4)
_cell_formula_units_Z 2
_cell_length_a 10.971(2)
_cell_length_b 17.958(3)
_cell_length_c 17.855(3)
_cell_measurement_reflns_used 8192
_cell_measurement_temperature 150
_cell_measurement_theta_max 37.6
_cell_measurement_theta_min 2.6
_cell_volume 3504.8(10)
_computing_cell_refinement 'Siemens SAINT (Siemens, 1995)'
_computing_data_collection 'Siemens SMART (Siemens, 1995)'
_computing_data_reduction 'xtal ADDREF SORTRF'
_computing_molecular_graphics xtal
_computing_publication_material 'xtal BONDLA CIFIO'
_computing_structure_refinement 'xtal CRYLSQ'
_computing_structure_solution xtal
_diffrn_ambient_temperature 150
_diffrn_measured_fraction_theta_full 1
_diffrn_measured_fraction_theta_max 1
_diffrn_measurement_device_type
;
Bruker SMART CCD diffractometer
;
_diffrn_measurement_method '\w scans'
_diffrn_radiation_detector 'CCD area detector'
_diffrn_radiation_monochromator graphite
_diffrn_radiation_source 'sealed tube'
_diffrn_radiation_type 'Mo K\a'
_diffrn_radiation_wavelength .71073
_diffrn_reflns_av_R_equivalents .041
_diffrn_reflns_av_sigmaI/netI .119
_diffrn_reflns_limit_h_max 18
_diffrn_reflns_limit_h_min -18
_diffrn_reflns_limit_k_max 30
_diffrn_reflns_limit_k_min -30
_diffrn_reflns_limit_l_max 30
_diffrn_reflns_limit_l_min -30
_diffrn_reflns_number 72480
_diffrn_reflns_theta_full 38
_diffrn_reflns_theta_max 38.0
_diffrn_reflns_theta_min 1.14
_diffrn_standards_decay_% 0
_diffrn_standards_number 0
_exptl_absorpt_coefficient_mu 3.756
_exptl_absorpt_correction_T_max .70
_exptl_absorpt_correction_T_min .50
_exptl_absorpt_correction_type multi-scan
_exptl_absorpt_process_details
;
SADABS; Sheldrick, 1996
;
_exptl_crystal_colour red
_exptl_crystal_density_diffrn 1.486
_exptl_crystal_description prism
_exptl_crystal_F_000 1576
_exptl_crystal_size_max .3
_exptl_crystal_size_mid .25
_exptl_crystal_size_min .2
_refine_diff_density_max 2.093
_refine_diff_density_min -3.244
_refine_ls_goodness_of_fit_all .987
_refine_ls_goodness_of_fit_ref 1.088
_refine_ls_hydrogen_treatment noref
_refine_ls_matrix_type atomblock
_refine_ls_number_constraints 0
_refine_ls_number_parameters 772
_refine_ls_number_reflns 23919
_refine_ls_number_restraints 13
_refine_ls_R_factor_all .075
_refine_ls_R_factor_gt .036
_refine_ls_shift/su_max .014
_refine_ls_shift/su_mean .001
_refine_ls_structure_factor_coef F
_refine_ls_weighting_details
;
w=1/(sig^2(F) + .0005F^2)
;
_refine_ls_weighting_scheme calc
_refine_ls_wR_factor_all .042
_refine_ls_wR_factor_ref .038
_reflns_d_resolution_high .577
_reflns_d_resolution_low 17.738
_reflns_Friedel_coverage 0
_reflns_limit_h_max 18
_reflns_limit_h_min 0
_reflns_limit_k_max 30
_reflns_limit_k_min -30
_reflns_limit_l_max 30
_reflns_limit_l_min -30
_reflns_number_gt 23919
_reflns_number_total 36104
_reflns_threshold_expression 'F > 4.00 sig(F )'
_cod_data_source_file b712104k.txt
_cod_data_source_block br779
_cod_original_sg_symbol_Hall -p_1
_cod_original_sg_symbol_H-M P_-1
_cod_database_code 7006299

loop_
_symmetry_equiv_pos_as_xyz
+x,+y,+z
-x,-y,-z

loop_
_atom_site_label
_atom_site_fract_x
_atom_site_fract_y
_atom_site_fract_z
_atom_site_U_iso_or_equiv
_atom_site_adp_type
_atom_site_calc_flag
_atom_site_calc_attached_atom
_atom_site_occupancy
_atom_site_disorder_assembly
_atom_site_disorder_group
Os1 .589670(11) .637540(6) .278423(6) .01657(6) Uani ? ? 1.00000 ? ?
Os2 .662819(10) .201507(6) .293007(6) .01470(5) Uani ? ? 1.00000 ? ?
C1 .6018(3) .52558(17) .28268(17) .0204(15) Uani ? ? 1.00000 ? ?
C2 .6127(3) .45780(17) .28728(17) .0212(15) Uani ? ? 1.00000 ? ?
C3 .6332(3) .38159(17) .29104(17) .0202(15) Uani ? ? 1.00000 ? ?
C4 .6474(3) .31365(16) .29252(16) .0181(14) Uani ? ? 1.00000 ? ?
P11 .78503(8) .62256(5) .23018(5) .0208(4) Uani ? ? 1.00000 ? ?
C1111 .8707(3) .70332(19) .19315(18) .0254(17) Uani ? ? 1.00000 ? ?
C1112 .8127(3) .7729(2) .1885(2) .0285(18) Uani ? ? 1.00000 ? ?
C1113 .8760(4) .8341(2) .1581(2) .044(3) Uani ? ? 1.00000 ? ?
C1114 .9963(4) .8252(2) .1316(2) .045(3) Uani ? ? 1.00000 ? ?
C1115 1.0558(4) .7569(3) .1350(2) .044(3) Uani ? ? 1.00000 ? ?
C1116 .9943(3) .6957(2) .1659(2) .034(2) Uani ? ? 1.00000 ? ?
C1121 .8926(3) .58005(18) .29346(18) .0237(16) Uani ? ? 1.00000 ? ?
C1122 .9609(3) .6256(2) .3355(2) .0294(19) Uani ? ? 1.00000 ? ?
C1123 1.0322(3) .5952(2) .3902(2) .035(2) Uani ? ? 1.00000 ? ?
C1124 1.0344(3) .5196(2) .4046(2) .037(2) Uani ? ? 1.00000 ? ?
C1125 .9678(3) .4737(2) .3638(2) .039(2) Uani ? ? 1.00000 ? ?
C1126 .8968(3) .5037(2) .3086(2) .033(2) Uani ? ? 1.00000 ? ?
C11 .7935(3) .5613(2) .1466(2) .0291(18) Uani ? ? 1.00000 ? ?
C12 .6690(3) .55545(18) .11515(18) .0260(17) Uani ? ? 1.00000 ? ?
P12 .55416(8) .62286(4) .15717(4) .0201(4) Uani ? ? 1.00000 ? ?
C1211 .5650(3) .70538(18) .09534(17) .0248(17) Uani ? ? 1.00000 ? ?
C1212 .6662(3) .7167(2) .0451(2) .033(2) Uani ? ? 1.00000 ? ?
C1213 .6795(4) .7838(2) .0047(2) .043(3) Uani ? ? 1.00000 ? ?
C1214 .5889(4) .8392(2) .0142(2) .042(2) Uani ? ? 1.00000 ? ?
C1215 .4876(4) .8284(2) .0628(2) .043(2) Uani ? ? 1.00000 ? ?
C1216 .4757(4) .7620(2) .10366(19) .033(2) Uani ? ? 1.00000 ? ?
C1221 .4094(3) .58556(17) .13341(19) .0252(17) Uani ? ? 1.00000 ? ?
C1222 .3648(3) .5970(2) .0628(2) .034(2) Uani ? ? 1.00000 ? ?
C1223 .2524(4) .5687(2) .0478(2) .042(2) Uani ? ? 1.00000 ? ?
C1224 .1847(4) .5289(2) .1020(3) .042(2) Uani ? ? 1.00000 ? ?
C1225 .2294(4) .5171(2) .1722(3) .043(3) Uani ? ? 1.00000 ? ?
C1226 .3405(3) .5446(2) .1873(2) .032(2) Uani ? ? 1.00000 ? ?
P21 .73064(7) .21988(4) .17245(4) .0181(4) Uani ? ? 1.00000 ? ?
C2111 .7680(3) .13634(17) .11687(16) .0218(15) Uani ? ? 1.00000 ? ?
C2112 .6781(3) .1006(2) .0821(2) .030(2) Uani ? ? 1.00000 ? ?
C2113 .7026(4) .0330(2) .0468(2) .039(2) Uani ? ? 1.00000 ? ?
C2114 .8165(4) .0000(2) .0460(2) .040(2) Uani ? ? 1.00000 ? ?
C2115 .9068(4) .0343(2) .0796(2) .042(2) Uani ? ? 1.00000 ? ?
C2116 .8837(3) .1020(2) .1149(2) .034(2) Uani ? ? 1.00000 ? ?
C2121 .8706(3) .27151(18) .14897(18) .0241(16) Uani ? ? 1.00000 ? ?
C2122 .9168(4) .2789(2) .0744(2) .038(2) Uani ? ? 1.00000 ? ?
C2123 1.0264(4) .3140(3) .0566(2) .047(3) Uani ? ? 1.00000 ? ?
C2124 1.0907(4) .3418(2) .1134(3) .044(3) Uani ? ? 1.00000 ? ?
C2125 1.0439(4) .3361(2) .1873(2) .039(2) Uani ? ? 1.00000 ? ?
C2126 .9326(3) .3023(2) .2046(2) .0299(19) Uani ? ? 1.00000 ? ?
C21 .6153(3) .2738(2) .11983(19) .0292(18) Uani ? ? 1.00000 ? ?
C22 .4882(3) .27746(19) .16074(18) .0252(17) Uani ? ? 1.00000 ? ?
P22 .47847(7) .21631(4) .24565(4) .0176(4) Uani ? ? 1.00000 ? ?
C2211 .4020(3) .13505(18) .21225(17) .0225(16) Uani ? ? 1.00000 ? ?
C2212 .4648(3) .06661(19) .20724(18) .0274(18) Uani ? ? 1.00000 ? ?
C2213 .4120(4) .0051(2) .1781(2) .035(2) Uani ? ? 1.00000 ? ?
C2214 .2959(4) .0133(2) .1526(2) .041(2) Uani ? ? 1.00000 ? ?
C2215 .2332(4) .0813(3) .1561(2) .042(2) Uani ? ? 1.00000 ? ?
C2216 .2845(3) .1417(2) .1862(2) .030(2) Uani ? ? 1.00000 ? ?
C2221 .3539(3) .25900(18) .30618(17) .0219(15) Uani ? ? 1.00000 ? ?
C2222 .2774(3) .2134(2) .35180(18) .0258(17) Uani ? ? 1.00000 ? ?
C2223 .1899(3) .2450(2) .40424(19) .0294(19) Uani ? ? 1.00000 ? ?
C2224 .1772(3) .3216(2) .4107(2) .032(2) Uani ? ? 1.00000 ? ?
C2225 .2523(3) .3666(2) .3654(2) .032(2) Uani ? ? 1.00000 ? ?
C2226 .3410(3) .33603(19) .3136(2) .0260(17) Uani ? ? 1.00000 ? ?
C101 .5690(3) .64814(18) .40272(17) .0235(16) Uani ? ? 1.00000 ? ?
C1011 .6317(4) .5979(2) .4570(2) .037(2) Uani ? ? 1.00000 ? ?
C102 .6085(3) .71797(18) .37164(17) .0249(17) Uani ? ? 1.00000 ? ?
C1021 .7203(4) .7575(2) .3908(2) .034(2) Uani ? ? 1.00000 ? ?
C103 .5171(3) .74879(17) .32636(17) .0238(16) Uani ? ? 1.00000 ? ?
C1031 .5114(4) .82699(19) .2940(2) .035(2) Uani ? ? 1.00000 ? ?
C104 .4180(3) .69805(17) .33015(17) .0235(16) Uani ? ? 1.00000 ? ?
C1041 .2962(3) .7118(2) .2988(2) .033(2) Uani ? ? 1.00000 ? ?
C105 .4490(3) .63643(18) .37720(17) .0226(16) Uani ? ? 1.00000 ? ?
C1051 .3709(3) .5735(2) .4024(2) .033(2) Uani ? ? 1.00000 ? ?
C201 .7734(3) .20022(18) .39409(17) .0236(16) Uani ? ? 1.00000 ? ?
C2011 .8360(4) .2670(2) .4215(2) .036(2) Uani ? ? 1.00000 ? ?
C202 .6498(3) .1821(2) .41681(17) .0276(18) Uani ? ? 1.00000 ? ?
C2021 .5659(4) .2249(3) .4730(2) .046(3) Uani ? ? 1.00000 ? ?
C203 .6270(3) .1132(2) .38266(18) .0271(18) Uani ? ? 1.00000 ? ?
C2031 .5156(4) .0682(2) .4005(2) .043(2) Uani ? ? 1.00000 ? ?
C204 .7343(3) .08978(17) .33748(18) .0248(17) Uani ? ? 1.00000 ? ?
C2041 .7573(4) .0163(2) .3004(2) .041(2) Uani ? ? 1.00000 ? ?
C205 .8254(3) .14425(17) .34560(17) .0226(16) Uani ? ? 1.00000 ? ?
C2051 .9570(3) .1358(2) .3163(2) .033(2) Uani ? ? 1.00000 ? ?
C01 .8829(7) .0787(5) .7033(5) .042(2) Uiso ? ? .50000 ? ?
C02 .8127(16) .0360(11) .6682(10) .159(8) Uiso ? ? .50000 ? ?
C03 .8891(11) .0662(7) .6086(7) .225(6) Uiso ? ? 1.00000 ? ?
C04 .793(2) .0672(12) .5560(15) .282(16) Uiso ? ? .50000 ? ?
C05 .7927(9) -.0129(5) .5221(6) .156(4) Uiso ? ? 1.00000 ? ?
C01' .9911(12) .1608(8) .6102(8) .090(4) Uiso ? ? .50000 ? ?
C02' .8929(9) .1284(5) .5736(5) .052(2) Uiso ? ? .50000 ? ?
C04' .7795(14) .0165(9) .5959(10) .127(6) Uiso ? ? .50000 ? ?
H1112 .72908 .77888 .20677 .03600 Uiso ? ? 1.00000 ? ?
H1113 .83368 .88238 .15516 .05600 Uiso ? ? 1.00000 ? ?
H1114 1.04151 .86661 .11036 .05900 Uiso ? ? 1.00000 ? ?
H1115 1.14069 .75069 .11630 .05300 Uiso ? ? 1.00000 ? ?
H1116 1.03564 .64712 .16825 .04200 Uiso ? ? 1.00000 ? ?
H1122 .96083 .67883 .32510 .03600 Uiso ? ? 1.00000 ? ?
H1123 1.07862 .62702 .41898 .04400 Uiso ? ? 1.00000 ? ?
H1124 1.08302 .49882 .44304 .04700 Uiso ? ? 1.00000 ? ?
H1125 .97034 .42010 .37334 .04900 Uiso ? ? 1.00000 ? ?
H1126 .84913 .47085 .28034 .04100 Uiso ? ? 1.00000 ? ?
H11a .84999 .58114 .10857 .03600 Uiso ? ? 1.00000 ? ?
H11b .82373 .51259 .16102 .03600 Uiso ? ? 1.00000 ? ?
H12a .64040 .50573 .12524 .03200 Uiso ? ? 1.00000 ? ?
H12b .67701 .56327 .06213 .03200 Uiso ? ? 1.00000 ? ?
H1212 .72835 .67745 .03804 .04000 Uiso ? ? 1.00000 ? ?
H1213 .75132 .79046 -.02995 .05300 Uiso ? ? 1.00000 ? ?
H1214 .59793 .88622 -.01356 .05200 Uiso ? ? 1.00000 ? ?
H1215 .42354 .86726 .06771 .05300 Uiso ? ? 1.00000 ? ?
H1216 .40247 .75507 .13775 .04300 Uiso ? ? 1.00000 ? ?
H1222 .41118 .62573 .02412 .04400 Uiso ? ? 1.00000 ? ?
H1223 .21995 .57713 -.00035 .05100 Uiso ? ? 1.00000 ? ?
H1224 .10748 .50979 .09134 .05300 Uiso ? ? 1.00000 ? ?
H1225 .18191 .48929 .21056 .05400 Uiso ? ? 1.00000 ? ?
H1226 .37117 .53464 .23640 .04100 Uiso ? ? 1.00000 ? ?
H2112 .59621 .12377 .08281 .03800 Uiso ? ? 1.00000 ? ?
H2113 .63704 .00953 .02293 .04900 Uiso ? ? 1.00000 ? ?
H2114 .83275 -.04728 .02147 .04900 Uiso ? ? 1.00000 ? ?
H2115 .98843 .01144 .07839 .05300 Uiso ? ? 1.00000 ? ?
H2116 .94813 .12520 .13866 .04200 Uiso ? ? 1.00000 ? ?
H2122 .87053 .26027 .03501 .04700 Uiso ? ? 1.00000 ? ?
H2123 1.05911 .31786 .00498 .05600 Uiso ? ? 1.00000 ? ?
H2124 1.16626 .36502 .10076 .05300 Uiso ? ? 1.00000 ? ?
H2125 1.08800 .35527 .22678 .04800 Uiso ? ? 1.00000 ? ?
H2126 .89838 .30017 .25591 .03700 Uiso ? ? 1.00000 ? ?
H21a .64316 .32356 .11112 .03700 Uiso ? ? 1.00000 ? ?
H21b .61074 .25138 .07200 .03700 Uiso ? ? 1.00000 ? ?
H22a .42975 .26231 .12742 .03100 Uiso ? ? 1.00000 ? ?
H22b .46836 .32752 .17497 .03100 Uiso ? ? 1.00000 ? ?
H2212 .54588 .06116 .22371 .03500 Uiso ? ? 1.00000 ? ?
H2213 .45554 -.04262 .17615 .04400 Uiso ? ? 1.00000 ? ?
H2214 .25916 -.02886 .13114 .04800 Uiso ? ? 1.00000 ? ?
H2215 .15308 .08606 .13801 .05300 Uiso ? ? 1.00000 ? ?
H2216 .23957 .18867 .18874 .03800 Uiso ? ? 1.00000 ? ?
H2222 .28448 .16015 .34668 .03300 Uiso ? ? 1.00000 ? ?
H2223 .13824 .21356 .43604 .03700 Uiso ? ? 1.00000 ? ?
H2224 .11636 .34334 .44544 .03800 Uiso ? ? 1.00000 ? ?
H2225 .24320 .42001 .37065 .03900 Uiso ? ? 1.00000 ? ?
H2226 .39372 .36772 .28371 .03300 Uiso ? ? 1.00000 ? ?
H1011a .61030 .54746 .45135 .05600 Uiso ? ? 1.00000 ? ?
H1011b .61025 .61229 .50730 .05600 Uiso ? ? 1.00000 ? ?
H1011c .71879 .60075 .44782 .05600 Uiso ? ? 1.00000 ? ?
H1021a .76280 .77930 .34702 .05100 Uiso ? ? 1.00000 ? ?
H1021b .77579 .72617 .41592 .05100 Uiso ? ? 1.00000 ? ?
H1021c .69632 .79895 .42207 .05100 Uiso ? ? 1.00000 ? ?
H1031a .49268 .86210 .33295 .05200 Uiso ? ? 1.00000 ? ?
H1031b .45021 .83185 .25884 .05200 Uiso ? ? 1.00000 ? ?
H1031c .58837 .83872 .26867 .05200 Uiso ? ? 1.00000 ? ?
H1041a .26158 .66595 .28779 .04900 Uiso ? ? 1.00000 ? ?
H1041b .30546 .74122 .25306 .04900 Uiso ? ? 1.00000 ? ?
H1041c .24220 .73791 .33363 .04900 Uiso ? ? 1.00000 ? ?
H1051a .33041 .58196 .45061 .05000 Uiso ? ? 1.00000 ? ?
H1051b .41843 .52779 .40450 .05000 Uiso ? ? 1.00000 ? ?
H1051c .30993 .56676 .36745 .05000 Uiso ? ? 1.00000 ? ?
H2011a .91783 .26924 .39716 .05400 Uiso ? ? 1.00000 ? ?
H2011b .84287 .26316 .47413 .05400 Uiso ? ? 1.00000 ? ?
H2011c .79284 .31166 .40953 .05400 Uiso ? ? 1.00000 ? ?
H2021a .56406 .27652 .46143 .06900 Uiso ? ? 1.00000 ? ?
H2021b .59014 .21670 .52279 .06900 Uiso ? ? 1.00000 ? ?
H2021c .48433 .20713 .47268 .06900 Uiso ? ? 1.00000 ? ?
H2031a .49303 .04672 .35458 .06500 Uiso ? ? 1.00000 ? ?
H2031b .44989 .09982 .41934 .06500 Uiso ? ? 1.00000 ? ?
H2031c .53188 .02878 .43513 .06500 Uiso ? ? 1.00000 ? ?
H2041a .81193 -.01455 .32755 .06200 Uiso ? ? 1.00000 ? ?
H2041b .79250 .02341 .25023 .06200 Uiso ? ? 1.00000 ? ?
H2041c .68217 -.00879 .29838 .06200 Uiso ? ? 1.00000 ? ?
H2051a 1.00701 .11959 .35549 .04900 Uiso ? ? 1.00000 ? ?
H2051b .98606 .18218 .29602 .04900 Uiso ? ? 1.00000 ? ?
H2051c .96597 .10016 .27727 .04900 Uiso ? ? 1.00000 ? ?
H01a .85586 .07781 .75666 .07600 Uiso ? ? .50000 ? ?
H01b .88091 .12907 .68647 .07600 Uiso ? ? .50000 ? ?
H01c .96636 .06007 .69972 .07600 Uiso ? ? .50000 ? ?
H02a .82129 -.01277 .67932 .28800 Uiso ? ? .50000 ? ?
H02b .73326 .05553 .66855 .28800 Uiso ? ? .50000 ? ?
H03a .94351 .02304 .58892 .33400 Uiso ? ? .50000 ? ?
H03b .92831 .10514 .61415 .33400 Uiso ? ? .50000 ? ?
H04a .79581 .11168 .52514 .38300 Uiso ? ? .50000 ? ?
H04b .70880 .08045 .58992 .38300 Uiso ? ? .50000 ? ?
H05a .72878 -.01436 .48667 .23500 Uiso ? ? .50000 ? ?
H05b .78212 -.04987 .55773 .23500 Uiso ? ? .50000 ? ?
H05c .86914 -.01863 .49295 .23500 Uiso ? ? .50000 ? ?
H01'a 1.00408 .20905 .60257 .20400 Uiso ? ? .50000 ? ?
H01'b 1.06207 .12965 .61207 .20400 Uiso ? ? .50000 ? ?
H01'c .96210 .15919 .67113 .20400 Uiso ? ? .50000 ? ?
H02'a .91347 .12483 .52200 .08400 Uiso ? ? .50000 ? ?
H02'b .81350 .15437 .58105 .08400 Uiso ? ? .50000 ? ?
H03'a .89122 .06813 .66037 .33400 Uiso ? ? .50000 ? ?
H03'b .95769 .03294 .58929 .33400 Uiso ? ? .50000 ? ?
H04'a .69866 .05196 .59690 .19300 Uiso ? ? .50000 ? ?
H04'b .75667 -.02105 .62872 .19300 Uiso ? ? .50000 ? ?
H05'a .72263 -.03791 .50750 .23500 Uiso ? ? .50000 ? ?
H05'b .86121 -.04510 .51940 .23500 Uiso ? ? .50000 ? ?
H05'c .80699 .02761 .48464 .23500 Uiso ? ? .50000 ? ?

loop_
_atom_site_aniso_label
_atom_site_aniso_U_11
_atom_site_aniso_U_22
_atom_site_aniso_U_33
_atom_site_aniso_U_12
_atom_site_aniso_U_13
_atom_site_aniso_U_23
Os1 .02069(6) .01333(5) .01555(5) .00219(4) -.00153(4) -.00083(4)
Os2 .01645(5) .01343(5) .01401(5) .00089(4) -.00001(4) -.00173(4)
C1 .0220(14) .0181(13) .0211(14) .0018(11) -.0033(11) -.0008(11)
C2 .0220(14) .0190(14) .0226(14) .0025(11) -.0029(11) -.0004(11)
C3 .0204(14) .0181(13) .0221(14) .0014(11) -.0022(11) -.0020(11)
C4 .0212(14) .0156(12) .0174(13) .0004(10) -.0004(10) -.0026(10)
P11 .0225(4) .0189(4) .0207(4) .0026(3) -.0008(3) -.0015(3)
C1111 .0285(16) .0261(16) .0215(15) -.0018(13) -.0019(12) -.0000(12)
C1112 .0318(18) .0255(16) .0279(17) -.0036(14) -.0005(14) .0007(13)
C1113 .059(3) .031(2) .042(2) -.007(2) -.003(2) .0098(17)
C1114 .054(3) .042(2) .039(2) -.019(2) -.001(2) .0109(18)
C1115 .038(2) .060(3) .035(2) -.018(2) .0030(17) .002(2)
C1116 .0313(19) .038(2) .0321(19) -.0019(16) .0022(15) .0012(15)
C1121 .0198(14) .0252(15) .0252(15) .0050(12) .0003(12) .0010(12)
C1122 .0290(17) .0312(18) .0280(17) .0029(14) -.0038(14) -.0010(14)
C1123 .0285(18) .050(2) .0267(17) .0045(17) -.0049(14) -.0059(16)
C1124 .0264(18) .052(2) .0305(18) .0106(17) -.0010(14) .0095(17)
C1125 .0255(18) .037(2) .054(2) .0061(15) -.0022(17) .0197(18)
C1126 .0216(16) .0302(18) .047(2) .0028(14) -.0041(15) .0080(16)
C11 .0293(17) .0281(17) .0289(17) .0056(14) .0024(14) -.0091(13)
C12 .0305(17) .0242(16) .0226(15) .0056(13) .0004(13) -.0063(12)
P12 .0256(4) .0167(3) .0179(3) .0018(3) -.0030(3) -.0018(3)
C1211 .0350(18) .0233(15) .0173(14) -.0035(13) -.0089(12) -.0010(11)
C1212 .038(2) .035(2) .0275(17) -.0021(16) -.0069(15) .0062(15)
C1213 .055(3) .044(2) .032(2) -.016(2) -.0124(18) .0112(17)
C1214 .069(3) .0267(19) .032(2) -.0134(19) -.015(2) .0037(15)
C1215 .081(3) .0197(16) .0285(19) .0107(19) -.009(2) -.0047(14)
C1216 .052(2) .0231(16) .0224(16) .0052(16) -.0014(15) -.0019(13)
C1221 .0290(17) .0181(14) .0287(16) .0023(12) -.0040(13) -.0047(12)
C1222 .037(2) .034(2) .0315(18) .0009(16) -.0110(15) -.0083(15)
C1223 .045(2) .037(2) .045(2) .0065(18) -.023(2) -.0149(18)
C1224 .031(2) .035(2) .063(3) .0004(16) -.017(2) -.016(2)
C1225 .038(2) .039(2) .054(3) -.0134(18) -.008(2) -.001(2)
C1226 .034(2) .0291(18) .0345(19) -.0045(15) -.0054(15) .0002(15)
P21 .0205(4) .0171(3) .0164(3) .0004(3) .0009(3) -.0018(3)
C2111 .0283(16) .0228(15) .0142(13) -.0001(12) .0004(11) -.0043(11)
C2112 .0335(19) .0311(18) .0272(17) -.0018(15) -.0015(14) -.0103(14)
C2113 .054(3) .036(2) .0292(19) -.0118(18) -.0020(17) -.0142(16)
C2114 .063(3) .0280(19) .0280(18) .0040(18) .0037(18) -.0100(15)
C2115 .048(2) .039(2) .039(2) .0164(18) -.0011(18) -.0137(17)
C2116 .0320(19) .035(2) .035(2) .0096(15) -.0032(15) -.0151(15)
C2121 .0233(15) .0242(15) .0241(15) -.0057(12) .0056(12) -.0009(12)
C2122 .038(2) .050(2) .0256(18) -.0162(18) .0058(15) -.0006(16)
C2123 .044(2) .059(3) .036(2) -.020(2) .0141(18) -.001(2)
C2124 .036(2) .041(2) .055(3) -.0171(18) .012(2) -.002(2)
C2125 .036(2) .038(2) .043(2) -.0148(17) .0053(17) -.0123(17)
C2126 .0304(18) .0270(17) .0320(18) -.0063(14) .0035(14) -.0069(14)
C21 .0317(18) .0313(18) .0229(15) .0078(14) .0033(13) .0082(13)
C22 .0245(15) .0289(17) .0222(15) .0025(13) -.0037(12) .0027(12)
P22 .0182(3) .0170(3) .0176(3) .0004(3) -.0013(3) -.0016(3)
C2211 .0235(15) .0233(15) .0206(14) -.0026(12) .0002(11) -.0037(11)
C2212 .0344(18) .0247(16) .0230(15) -.0027(14) -.0007(13) -.0011(12)
C2213 .041(2) .0274(18) .038(2) -.0056(16) -.0024(17) -.0070(15)
C2214 .044(2) .040(2) .040(2) -.0178(18) -.0016(18) -.0140(17)
C2215 .035(2) .056(3) .036(2) -.0102(19) -.0028(17) -.0171(19)
C2216 .0253(17) .036(2) .0298(17) -.0025(14) -.0026(13) -.0096(14)
C2221 .0176(13) .0262(15) .0221(14) .0031(11) -.0033(11) -.0045(12)
C2222 .0239(15) .0289(17) .0242(15) .0009(13) .0010(12) -.0026(13)
C2223 .0212(15) .043(2) .0237(16) .0007(14) -.0012(12) -.0026(14)
C2224 .0197(15) .045(2) .0296(17) .0090(15) -.0048(13) -.0114(15)
C2225 .0241(16) .0312(18) .041(2) .0067(14) -.0050(15) -.0140(15)
C2226 .0195(15) .0256(16) .0328(17) .0021(12) -.0012(13) -.0053(13)
C101 .0315(17) .0224(15) .0162(13) .0022(13) -.0004(12) -.0007(11)
C1011 .045(2) .043(2) .0224(17) .0030(18) -.0079(15) .0061(15)
C102 .0311(17) .0247(16) .0187(14) -.0009(13) .0015(12) -.0060(12)
C1021 .038(2) .034(2) .0309(18) -.0094(16) -.0014(15) -.0118(15)
C103 .0349(18) .0163(13) .0191(14) .0036(12) .0035(12) -.0024(11)
C1031 .052(2) .0173(15) .034(2) .0056(15) .0033(17) -.0023(13)
C104 .0266(16) .0210(14) .0221(14) .0069(12) .0002(12) -.0033(11)
C1041 .0273(17) .035(2) .0350(19) .0115(15) -.0006(14) -.0002(15)
C105 .0226(15) .0235(15) .0206(14) .0014(12) .0038(11) -.0017(11)
C1051 .0334(19) .0309(19) .0344(19) -.0032(15) .0079(15) .0020(15)
C201 .0265(16) .0270(16) .0180(14) .0020(13) -.0068(12) -.0026(12)
C2011 .041(2) .035(2) .034(2) .0000(16) -.0170(16) -.0066(15)
C202 .0282(17) .039(2) .0147(13) .0078(14) .0000(12) .0021(13)
C2021 .041(2) .076(3) .0194(17) .016(2) .0034(16) -.0064(18)
C203 .0280(17) .0297(17) .0230(15) .0002(13) -.0020(13) .0109(13)
C2031 .035(2) .052(3) .041(2) -.0122(18) -.0027(17) .026(2)
C204 .0296(17) .0195(14) .0252(15) .0037(12) -.0040(13) .0039(12)
C2041 .050(2) .0175(16) .057(3) .0048(16) -.014(2) .0005(16)
C205 .0232(15) .0217(14) .0226(14) .0041(12) -.0023(12) .0009(11)
C2051 .0230(16) .035(2) .041(2) .0061(14) -.0019(15) -.0007(16)

loop_
_atom_type_symbol
_atom_type_description
_atom_type_oxidation_number
_atom_type_number_in_cell
_atom_type_scat_dispersion_real
_atom_type_scat_dispersion_imag
_atom_type_scat_source
C ? 0 162 .002 .002 'Int Tables Vol IV Tables 2.2B and 2.3.1'
H ? 0 180 0 0 'Int Tables Vol IV Tables 2.2B and 2.3.1'
Os ? 0 4 -1.816 7.605 'Int Tables Vol IV Tables 2.2B and 2.3.1'
P ? 0 8 .09 .095 'Int Tables Vol IV Tables 2.2B and 2.3.1'

loop_
_diffrn_attenuator_code
_diffrn_attenuator_scale
? ?

loop_
_geom_angle_atom_site_label_1
_geom_angle_atom_site_label_2
_geom_angle_atom_site_label_3
_geom_angle_site_symmetry_1
_geom_angle_site_symmetry_2
_geom_angle_site_symmetry_3
_geom_angle
_geom_angle_publ_flag
C1 Os1 P11 . . . 81.79(9) ?
C1 Os1 P12 . . . 84.72(9) ?
C1 Os1 C101 . . . 93.96(12) ?
C1 Os1 C102 . . . 128.39(12) ?
C1 Os1 C103 . . . 151.15(11) ?
C1 Os1 C104 . . . 119.57(12) ?
C1 Os1 C105 . . . 89.92(12) ?
P11 Os1 P12 . . . 81.18(3) ?
P11 Os1 C101 . . . 114.42(9) ?
P11 Os1 C102 . . . 101.94(9) ?
P11 Os1 C103 . . . 121.23(9) ?
P11 Os1 C104 . . . 157.89(8) ?
P11 Os1 C105 . . . 150.58(8) ?
P12 Os1 C101 . . . 164.05(9) ?
P12 Os1 C102 . . . 146.88(8) ?
P12 Os1 C103 . . . 113.98(8) ?
P12 Os1 C104 . . . 104.98(8) ?
P12 Os1 C105 . . . 126.32(9) ?
C101 Os1 C102 . . . 37.17(11) ?
C101 Os1 C103 . . . 61.87(11) ?
C101 Os1 C104 . . . 61.94(12) ?
C101 Os1 C105 . . . 37.73(12) ?
C102 Os1 C103 . . . 36.56(12) ?
C102 Os1 C104 . . . 61.24(12) ?
C102 Os1 C105 . . . 61.84(12) ?
C103 Os1 C104 . . . 36.75(12) ?
C103 Os1 C105 . . . 61.42(11) ?
C104 Os1 C105 . . . 36.47(11) ?
C4 Os2 P21 . . . 83.19(8) ?
C4 Os2 P22 . . . 81.03(9) ?
C4 Os2 C201 . . . 91.50(12) ?
C4 Os2 C202 . . . 98.07(12) ?
C4 Os2 C203 . . . 133.21(12) ?
C4 Os2 C204 . . . 152.97(12) ?
C4 Os2 C205 . . . 118.82(12) ?
P21 Os2 P22 . . . 82.66(3) ?
P21 Os2 C201 . . . 127.28(8) ?
P21 Os2 C202 . . . 164.38(9) ?
P21 Os2 C203 . . . 143.57(9) ?
P21 Os2 C204 . . . 110.73(8) ?
P21 Os2 C205 . . . 103.77(8) ?
P22 Os2 C201 . . . 148.28(8) ?
P22 Os2 C202 . . . 112.94(9) ?
P22 Os2 C203 . . . 101.90(9) ?
P22 Os2 C204 . . . 122.60(9) ?
P22 Os2 C205 . . . 159.47(8) ?
C201 Os2 C202 . . . 37.35(12) ?
C201 Os2 C203 . . . 61.60(12) ?
C201 Os2 C204 . . . 61.54(12) ?
C201 Os2 C205 . . . 36.49(11) ?
C202 Os2 C203 . . . 37.27(13) ?
C202 Os2 C204 . . . 62.28(12) ?
C202 Os2 C205 . . . 61.90(12) ?
C203 Os2 C204 . . . 36.91(12) ?
C203 Os2 C205 . . . 61.35(12) ?
C204 Os2 C205 . . . 36.87(12) ?
Os1 C1 C2 . . . 177.4(3) ?
C1 C2 C3 . . . 176.2(3) ?
C2 C3 C4 . . . 177.4(3) ?
Os2 C4 C3 . . . 177.2(3) ?
Os1 P11 C1111 . . . 120.44(11) ?
Os1 P11 C1121 . . . 115.91(10) ?
Os1 P11 C11 . . . 110.51(11) ?
C1111 P11 C1121 . . . 100.92(15) ?
C1111 P11 C11 . . . 101.71(15) ?
C1121 P11 C11 . . . 105.47(15) ?
P11 C1111 C1112 . . . 120.2(3) ?
P11 C1111 C1116 . . . 121.3(3) ?
C1112 C1111 C1116 . . . 118.4(3) ?
C1111 C1112 C1113 . . . 120.6(3) ?
C1111 C1112 H1112 . . . 119.3 ?
C1113 C1112 H1112 . . . 120.1 ?
C1112 C1113 C1114 . . . 119.9(4) ?
C1112 C1113 H1113 . . . 119.4 ?
C1114 C1113 H1113 . . . 120.7 ?
C1113 C1114 C1115 . . . 120.8(4) ?
C1113 C1114 H1114 . . . 121.2 ?
C1115 C1114 H1114 . . . 118.0 ?
C1114 C1115 C1116 . . . 119.9(4) ?
C1114 C1115 H1115 . . . 120.7 ?
C1116 C1115 H1115 . . . 119.3 ?
C1111 C1116 C1115 . . . 120.3(3) ?
C1111 C1116 H1116 . . . 119.2 ?
C1115 C1116 H1116 . . . 120.5 ?
P11 C1121 C1122 . . . 119.6(2) ?
P11 C1121 C1126 . . . 121.6(3) ?
C1122 C1121 C1126 . . . 118.3(3) ?
C1121 C1122 C1123 . . . 120.8(3) ?
C1121 C1122 H1122 . . . 119.7 ?
C1123 C1122 H1122 . . . 119.5 ?
C1122 C1123 C1124 . . . 120.0(4) ?
C1122 C1123 H1123 . . . 120.2 ?
C1124 C1123 H1123 . . . 119.8 ?
C1123 C1124 C1125 . . . 120.1(4) ?
C1123 C1124 H1124 . . . 119.8 ?
C1125 C1124 H1124 . . . 120.1 ?
C1124 C1125 C1126 . . . 120.2(4) ?
C1124 C1125 H1125 . . . 120.2 ?
C1126 C1125 H1125 . . . 119.6 ?
C1121 C1126 C1125 . . . 120.7(3) ?
C1121 C1126 H1126 . . . 119.7 ?
C1125 C1126 H1126 . . . 119.6 ?
P11 C11 C12 . . . 111.6(2) ?
P11 C11 H11a . . . 109.1 ?
P11 C11 H11b . . . 108.9 ?
C12 C11 H11a . . . 109.3 ?
C12 C11 H11b . . . 109.7 ?
H11a C11 H11b . . . 108.1 ?
C11 C12 P12 . . . 112.5(2) ?
C11 C12 H12a . . . 108.7 ?
C11 C12 H12b . . . 109.5 ?
P12 C12 H12a . . . 108.6 ?
P12 C12 H12b . . . 109.4 ?
H12a C12 H12b . . . 108.0 ?
Os1 P12 C12 . . . 108.80(11) ?
Os1 P12 C1211 . . . 117.11(11) ?
Os1 P12 C1221 . . . 119.79(11) ?
C12 P12 C1211 . . . 104.76(15) ?
C12 P12 C1221 . . . 103.03(15) ?
C1211 P12 C1221 . . . 101.56(15) ?
P12 C1211 C1212 . . . 122.0(3) ?
P12 C1211 C1216 . . . 119.2(2) ?
C1212 C1211 C1216 . . . 118.5(3) ?
C1211 C1212 C1213 . . . 121.2(3) ?
C1211 C1212 H1212 . . . 119.4 ?
C1213 C1212 H1212 . . . 119.4 ?
C1212 C1213 C1214 . . . 119.0(4) ?
C1212 C1213 H1213 . . . 119.7 ?
C1214 C1213 H1213 . . . 121.3 ?
C1213 C1214 C1215 . . . 120.5(4) ?
C1213 C1214 H1214 . . . 119.4 ?
C1215 C1214 H1214 . . . 120.1 ?
C1214 C1215 C1216 . . . 120.3(4) ?
C1214 C1215 H1215 . . . 119.5 ?
C1216 C1215 H1215 . . . 120.2 ?
C1211 C1216 C1215 . . . 120.5(3) ?
C1211 C1216 H1216 . . . 120.2 ?
C1215 C1216 H1216 . . . 119.2 ?
P12 C1221 C1222 . . . 122.2(3) ?
P12 C1221 C1226 . . . 119.3(3) ?
C1222 C1221 C1226 . . . 118.4(3) ?
C1221 C1222 C1223 . . . 120.1(3) ?
C1221 C1222 H1222 . . . 120.0 ?
C1223 C1222 H1222 . . . 119.9 ?
C1222 C1223 C1224 . . . 120.8(4) ?
C1222 C1223 H1223 . . . 120.8 ?
C1224 C1223 H1223 . . . 118.5 ?
C1223 C1224 C1225 . . . 119.2(4) ?
C1223 C1224 H1224 . . . 120.3 ?
C1225 C1224 H1224 . . . 120.5 ?
C1224 C1225 C1226 . . . 120.4(4) ?
C1224 C1225 H1225 . . . 119.4 ?
C1226 C1225 H1225 . . . 120.2 ?
C1221 C1226 C1225 . . . 121.1(4) ?
C1221 C1226 H1226 . . . 119.8 ?
C1225 C1226 H1226 . . . 119.1 ?
Os2 P21 C2111 . . . 116.78(10) ?
Os2 P21 C2121 . . . 120.14(11) ?
Os2 P21 C21 . . . 111.15(11) ?
C2111 P21 C2121 . . . 99.35(14) ?
C2111 P21 C21 . . . 104.93(15) ?
C2121 P21 C21 . . . 102.45(15) ?
P21 C2111 C2112 . . . 120.9(2) ?
P21 C2111 C2116 . . . 121.3(3) ?
C2112 C2111 C2116 . . . 117.5(3) ?
C2111 C2112 C2113 . . . 121.3(3) ?
C2111 C2112 H2112 . . . 118.8 ?
C2113 C2112 H2112 . . . 119.8 ?
C2112 C2113 C2114 . . . 120.3(4) ?
C2112 C2113 H2113 . . . 119.0 ?
C2114 C2113 H2113 . . . 120.7 ?
C2113 C2114 C2115 . . . 119.5(4) ?
C2113 C2114 H2114 . . . 119.7 ?
C2115 C2114 H2114 . . . 120.8 ?
C2114 C2115 C2116 . . . 120.9(4) ?
C2114 C2115 H2115 . . . 119.7 ?
C2116 C2115 H2115 . . . 119.4 ?
C2111 C2116 C2115 . . . 120.6(4) ?
C2111 C2116 H2116 . . . 119.6 ?
C2115 C2116 H2116 . . . 119.9 ?
P21 C2121 C2122 . . . 120.1(3) ?
P21 C2121 C2126 . . . 120.9(2) ?
C2122 C2121 C2126 . . . 119.0(3) ?
C2121 C2122 C2123 . . . 120.5(4) ?
C2121 C2122 H2122 . . . 119.1 ?
C2123 C2122 H2122 . . . 120.4 ?
C2122 C2123 C2124 . . . 119.9(4) ?
C2122 C2123 H2123 . . . 120.2 ?
C2124 C2123 H2123 . . . 119.9 ?
C2123 C2124 C2125 . . . 119.9(4) ?
C2123 C2124 H2124 . . . 119.3 ?
C2125 C2124 H2124 . . . 120.8 ?
C2124 C2125 C2126 . . . 119.9(4) ?
C2124 C2125 H2125 . . . 120.2 ?
C2126 C2125 H2125 . . . 119.9 ?
C2121 C2126 C2125 . . . 120.7(3) ?
C2121 C2126 H2126 . . . 119.5 ?
C2125 C2126 H2126 . . . 119.8 ?
P21 C21 C22 . . . 113.5(2) ?
P21 C21 H21a . . . 108.4 ?
P21 C21 H21b . . . 108.6 ?
C22 C21 H21a . . . 109.0 ?
C22 C21 H21b . . . 109.2 ?
H21a C21 H21b . . . 107.9 ?
C21 C22 P22 . . . 112.0(2) ?
C21 C22 H22a . . . 109.0 ?
C21 C22 H22b . . . 109.3 ?
P22 C22 H22a . . . 108.8 ?
P22 C22 H22b . . . 109.0 ?
H22a C22 H22b . . . 108.6 ?
Os2 P22 C22 . . . 110.65(11) ?
Os2 P22 C2211 . . . 120.06(11) ?
Os2 P22 C2221 . . . 117.35(11) ?
C22 P22 C2211 . . . 101.86(15) ?
C22 P22 C2221 . . . 104.13(14) ?
C2211 P22 C2221 . . . 100.60(14) ?
P22 C2211 C2212 . . . 119.6(3) ?
P22 C2211 C2216 . . . 121.5(3) ?
C2212 C2211 C2216 . . . 118.7(3) ?
C2211 C2212 C2213 . . . 121.0(3) ?
C2211 C2212 H2212 . . . 120.1 ?
C2213 C2212 H2212 . . . 119.0 ?
C2212 C2213 C2214 . . . 119.0(3) ?
C2212 C2213 H2213 . . . 120.4 ?
C2214 C2213 H2213 . . . 120.5 ?
C2213 C2214 C2215 . . . 120.6(4) ?
C2213 C2214 H2214 . . . 119.7 ?
C2215 C2214 H2214 . . . 119.7 ?
C2214 C2215 C2216 . . . 120.3(4) ?
C2214 C2215 H2215 . . . 119.5 ?
C2216 C2215 H2215 . . . 120.2 ?
C2211 C2216 C2215 . . . 120.3(3) ?
C2211 C2216 H2216 . . . 120.1 ?
C2215 C2216 H2216 . . . 119.5 ?
P22 C2221 C2222 . . . 119.4(2) ?
P22 C2221 C2226 . . . 121.5(2) ?
C2222 C2221 C2226 . . . 118.8(3) ?
C2221 C2222 C2223 . . . 120.3(3) ?
C2221 C2222 H2222 . . . 119.6 ?
C2223 C2222 H2222 . . . 120.1 ?
C2222 C2223 C2224 . . . 120.5(3) ?
C2222 C2223 H2223 . . . 120.2 ?
C2224 C2223 H2223 . . . 119.4 ?
C2223 C2224 C2225 . . . 119.2(3) ?
C2223 C2224 H2224 . . . 120.7 ?
C2225 C2224 H2224 . . . 120.1 ?
C2224 C2225 C2226 . . . 121.1(3) ?
C2224 C2225 H2225 . . . 118.5 ?
C2226 C2225 H2225 . . . 120.4 ?
C2221 C2226 C2225 . . . 120.2(3) ?
C2221 C2226 H2226 . . . 119.7 ?
C2225 C2226 H2226 . . . 120.2 ?
Os1 C101 C1011 . . . 124.6(2) ?
Os1 C101 C102 . . . 72.52(17) ?
Os1 C101 C105 . . . 72.24(17) ?
C1011 C101 C102 . . . 127.8(3) ?
C1011 C101 C105 . . . 124.7(3) ?
C102 C101 C105 . . . 107.3(3) ?
C101 C1011 H1011a . . . 110.6 ?
C101 C1011 H1011b . . . 110.8 ?
C101 C1011 H1011c . . . 109.8 ?
H1011a C1011 H1011b . . . 109.2 ?
H1011a C1011 H1011c . . . 108.3 ?
H1011b C1011 H1011c . . . 108.1 ?
Os1 C102 C101 . . . 70.31(18) ?
Os1 C102 C1021 . . . 128.6(2) ?
Os1 C102 C103 . . . 72.87(18) ?
C101 C102 C1021 . . . 125.9(3) ?
C101 C102 C103 . . . 108.8(3) ?
C1021 C102 C103 . . . 124.9(3) ?
C102 C1021 H1021a . . . 112.0 ?
C102 C1021 H1021b . . . 112.8 ?
C102 C1021 H1021c . . . 109.6 ?
H1021a C1021 H1021b . . . 108.8 ?
H1021a C1021 H1021c . . . 104.6 ?
H1021b C1021 H1021c . . . 108.7 ?
Os1 C103 C102 . . . 70.57(18) ?
Os1 C103 C1031 . . . 133.0(2) ?
Os1 C103 C104 . . . 71.63(17) ?
C102 C103 C1031 . . . 126.2(3) ?
C102 C103 C104 . . . 107.7(3) ?
C1031 C103 C104 . . . 124.9(3) ?
C103 C1031 H1031a . . . 110.6 ?
C103 C1031 H1031b . . . 110.5 ?
C103 C1031 H1031c . . . 110.1 ?
H1031a C1031 H1031b . . . 108.7 ?
H1031a C1031 H1031c . . . 108.5 ?
H1031b C1031 H1031c . . . 108.4 ?
Os1 C104 C103 . . . 71.62(17) ?
Os1 C104 C1041 . . . 129.5(2) ?
Os1 C104 C105 . . . 70.63(17) ?
C103 C104 C1041 . . . 126.2(3) ?
C103 C104 C105 . . . 108.2(3) ?
C1041 C104 C105 . . . 125.1(3) ?
C104 C1041 H1041a . . . 110.3 ?
C104 C1041 H1041b . . . 110.1 ?
C104 C1041 H1041c . . . 110.2 ?
H1041a C1041 H1041b . . . 108.4 ?
H1041a C1041 H1041c . . . 109.1 ?
H1041b C1041 H1041c . . . 108.6 ?
Os1 C105 C101 . . . 70.03(17) ?
Os1 C105 C104 . . . 72.90(17) ?
Os1 C105 C1051 . . . 126.5(2) ?
C101 C105 C104 . . . 108.0(3) ?
C101 C105 C1051 . . . 124.4(3) ?
C104 C105 C1051 . . . 127.5(3) ?
C105 C1051 H1051a . . . 111.5 ?
C105 C1051 H1051b . . . 110.9 ?
C105 C1051 H1051c . . . 110.1 ?
H1051a C1051 H1051b . . . 108.7 ?
H1051a C1051 H1051c . . . 108.3 ?
H1051b C1051 H1051c . . . 107.1 ?
Os2 C201 C2011 . . . 124.5(2) ?
Os2 C201 C202 . . . 70.43(18) ?
Os2 C201 C205 . . . 72.95(18) ?
C2011 C201 C202 . . . 124.0(3) ?
C2011 C201 C205 . . . 127.2(3) ?
C202 C201 C205 . . . 108.8(3) ?
C201 C2011 H2011a . . . 109.6 ?
C201 C2011 H2011b . . . 110.7 ?
C201 C2011 H2011c . . . 110.8 ?
H2011a C2011 H2011b . . . 107.8 ?
H2011a C2011 H2011c . . . 108.0 ?
H2011b C2011 H2011c . . . 109.9 ?
Os2 C202 C201 . . . 72.23(17) ?
Os2 C202 C2021 . . . 125.6(2) ?
Os2 C202 C203 . . . 72.33(18) ?
C201 C202 C2021 . . . 125.2(3) ?
C201 C202 C203 . . . 107.2(3) ?
C2021 C202 C203 . . . 127.4(3) ?
C202 C2021 H2021a . . . 111.4 ?
C202 C2021 H2021b . . . 111.1 ?
C202 C2021 H2021c . . . 109.4 ?
H2021a C2021 H2021b . . . 109.6 ?
H2021a C2021 H2021c . . . 108.6 ?
H2021b C2021 H2021c . . . 106.6 ?
Os2 C203 C202 . . . 70.40(18) ?
Os2 C203 C2031 . . . 129.7(3) ?
Os2 C203 C204 . . . 72.52(18) ?
C202 C203 C2031 . . . 124.9(3) ?
C202 C203 C204 . . . 108.8(3) ?
C2031 C203 C204 . . . 125.8(3) ?
C203 C2031 H2031a . . . 108.5 ?
C203 C2031 H2031b . . . 109.5 ?
C203 C2031 H2031c . . . 110.9 ?
H2031a C2031 H2031b . . . 108.3 ?
H2031a C2031 H2031c . . . 108.4 ?
H2031b C2031 H2031c . . . 111.2 ?
Os2 C204 C203 . . . 70.57(18) ?
Os2 C204 C2041 . . . 131.3(3) ?
Os2 C204 C205 . . . 71.71(18) ?
C203 C204 C2041 . . . 126.9(3) ?
C203 C204 C205 . . . 107.1(3) ?
C2041 C204 C205 . . . 125.1(3) ?
C204 C2041 H2041a . . . 110.6 ?
C204 C2041 H2041b . . . 110.2 ?
C204 C2041 H2041c . . . 110.2 ?
H2041a C2041 H2041b . . . 108.7 ?
H2041a C2041 H2041c . . . 108.6 ?
H2041b C2041 H2041c . . . 108.4 ?
Os2 C205 C201 . . . 70.56(18) ?
Os2 C205 C204 . . . 71.42(18) ?
Os2 C205 C2051 . . . 130.4(2) ?
C201 C205 C204 . . . 108.2(3) ?
C201 C205 C2051 . . . 126.7(3) ?
C204 C205 C2051 . . . 124.6(3) ?
C205 C2051 H2051a . . . 110.8 ?
C205 C2051 H2051b . . . 110.6 ?
C205 C2051 H2051c . . . 110.4 ?
H2051a C2051 H2051b . . . 108.5 ?
H2051a C2051 H2051c . . . 108.5 ?
H2051b C2051 H2051c . . . 107.9 ?
C02 C01 H01a . . . 108.5 ?
C02 C01 H01b . . . 114.0 ?
C02 C01 H01c . . . 111.4 ?
H01a C01 H01b . . . 107.6 ?
H01a C01 H01c . . . 106.3 ?
H01b C01 H01c . . . 108.8 ?
C01 C02 C03 . . . 77.5(12) ?
C01 C02 H02a . . . 114.7 ?
C01 C02 H02b . . . 111.7 ?
C03 C02 H02a . . . 118.3 ?
C03 C02 H02b . . . 112.0 ?
H02a C02 H02b . . . 116 ?
C02 C03 C04 . . . 93.4(14) ?
C02 C03 H03a . . . 105.7 ?
C02 C03 H03b . . . 121.1 ?
C04 C03 H03a . . . 101.0 ?
C04 C03 H03b . . . 119.7 ?
C02' C03 C04' . . . 116.9(11) ?
C02' C03 H03'a . . . 115.7 ?
C02' C03 H03'b . . . 110.0 ?
C04' C03 H03'a . . . 105.0 ?
C04' C03 H03'b . . . 99.9 ?
H03a C03 H03b . . . 112.8 ?
H03'a C03 H03'b . . . 107.9 ?
C03 C04 C05 . . . 107.2(15) ?
C03 C04 H04a . . . 111 ?
C03 C04 H04b . . . 105 ?
C05 C04 H04a . . . 122 ?
C05 C04 H04b . . . 111.8 ?
H04a C04 H04b . . . 98 ?
C04 C05 H05a . . . 109.4 ?
C04 C05 H05b . . . 113.4 ?
C04 C05 H05c . . . 105.2 ?
C04' C05 H05'a . . . 114.7 ?
C04' C05 H05'b . . . 107.7 ?
C04' C05 H05'c . . . 110.2 ?
H05a C05 H05b . . . 110.0 ?
H05a C05 H05c . . . 106.4 ?
H05b C05 H05c . . . 112.1 ?
H05'a C05 H05'b . . . 110.3 ?
H05'a C05 H05'c . . . 105.7 ?
H05'b C05 H05'c . . . 108.0 ?
C02' C01' H01'a . . . 118.4 ?
C02' C01' H01'b . . . 114.3 ?
C02' C01' H01'c . . . 105.5 ?
H01'a C01' H01'b . . . 115.6 ?
H01'a C01' H01'c . . . 101.2 ?
H01'b C01' H01'c . . . 97.6 ?
C03 C02' C01' . . . 99.2(10) ?
C03 C02' H02'a . . . 114.1 ?
C03 C02' H02'b . . . 109.1 ?
C01' C02' H02'a . . . 110.3 ?
C01' C02' H02'b . . . 115.4 ?
H02'a C02' H02'b . . . 108.6 ?
C03 C04' C05 . . . 110.0 ?
C03 C04' H04'a . . . 107.6 ?
C03 C04' H04'b . . . 121.9 ?
C05 C04' H04'a . . . 105.1 ?
C05 C04' H04'b . . . 108.2 ?
H04'a C04' H04'b . . . 102.5 ?

loop_
_geom_bond_atom_site_label_1
_geom_bond_atom_site_label_2
_geom_bond_site_symmetry_1
_geom_bond_site_symmetry_2
_geom_bond_distance
_geom_bond_publ_flag
Os1 C1 . . 2.010(3) ?
Os1 P11 . . 2.2583(9) ?
Os1 P12 . . 2.2515(9) ?
Os1 C101 . . 2.226(3) ?
Os1 C102 . . 2.255(3) ?
Os1 C103 . . 2.285(3) ?
Os1 C104 . . 2.285(3) ?
Os1 C105 . . 2.255(3) ?
Os2 C4 . . 2.015(3) ?
Os2 P21 . . 2.2451(8) ?
Os2 P22 . . 2.2548(9) ?
Os2 C201 . . 2.248(3) ?
Os2 C202 . . 2.224(3) ?
Os2 C203 . . 2.250(3) ?
Os2 C204 . . 2.276(3) ?
Os2 C205 . . 2.279(3) ?
C1 C2 . . 1.220(4) ?
C2 C3 . . 1.380(4) ?
C3 C4 . . 1.224(4) ?
P11 C1111 . . 1.840(3) ?
P11 C1121 . . 1.830(3) ?
P11 C11 . . 1.869(4) ?
C1111 C1112 . . 1.386(5) ?
C1111 C1116 . . 1.409(5) ?
C1112 C1113 . . 1.398(5) ?
C1112 H1112 . . .953 ?
C1113 C1114 . . 1.373(6) ?
C1113 H1113 . . .971 ?
C1114 C1115 . . 1.370(6) ?
C1114 H1114 . . .964 ?
C1115 C1116 . . 1.392(6) ?
C1115 H1115 . . .969 ?
C1116 H1116 . . .970 ?
C1121 C1122 . . 1.396(5) ?
C1121 C1126 . . 1.392(5) ?
C1122 C1123 . . 1.387(5) ?
C1122 H1122 . . .970 ?
C1123 C1124 . . 1.377(6) ?
C1123 H1123 . . .960 ?
C1124 C1125 . . 1.376(6) ?
C1124 H1124 . . .960 ?
C1125 C1126 . . 1.388(6) ?
C1125 H1125 . . .974 ?
C1126 H1126 . . .975 ?
C11 C12 . . 1.523(5) ?
C11 H11a . . .956 ?
C11 H11b . . .961 ?
C12 P12 . . 1.846(3) ?
C12 H12a . . .966 ?
C12 H12b . . .952 ?
P12 C1211 . . 1.829(3) ?
P12 C1221 . . 1.828(4) ?
C1211 C1212 . . 1.391(5) ?
C1211 C1216 . . 1.390(5) ?
C1212 C1213 . . 1.395(6) ?
C1212 H1212 . . .967 ?
C1213 C1214 . . 1.385(6) ?
C1213 H1213 . . .974 ?
C1214 C1215 . . 1.375(6) ?
C1214 H1214 . . .973 ?
C1215 C1216 . . 1.388(5) ?
C1215 H1215 . . .973 ?
C1216 H1216 . . .980 ?
C1221 C1222 . . 1.395(5) ?
C1221 C1226 . . 1.391(5) ?
C1222 C1223 . . 1.396(6) ?
C1222 H1222 . . .976 ?
C1223 C1224 . . 1.377(6) ?
C1223 H1223 . . .962 ?
C1224 C1225 . . 1.389(6) ?
C1224 H1224 . . .960 ?
C1225 C1226 . . 1.379(6) ?
C1225 H1225 . . .969 ?
C1226 H1226 . . .973 ?
P21 C2111 . . 1.835(3) ?
P21 C2121 . . 1.838(3) ?
P21 C21 . . 1.862(4) ?
C2111 C2112 . . 1.388(5) ?
C2111 C2116 . . 1.390(5) ?
C2112 C2113 . . 1.389(5) ?
C2112 H2112 . . .976 ?
C2113 C2114 . . 1.363(6) ?
C2113 H2113 . . .977 ?
C2114 C2115 . . 1.368(6) ?
C2114 H2114 . . .969 ?
C2115 C2116 . . 1.388(6) ?
C2115 H2115 . . .971 ?
C2116 H2116 . . .963 ?
C2121 C2122 . . 1.394(5) ?
C2121 C2126 . . 1.381(5) ?
C2122 C2123 . . 1.390(6) ?
C2122 H2122 . . .970 ?
C2123 C2124 . . 1.391(6) ?
C2123 H2123 . . .965 ?
C2124 C2125 . . 1.381(6) ?
C2124 H2124 . . .951 ?
C2125 C2126 . . 1.395(5) ?
C2125 H2125 . . .961 ?
C2126 H2126 . . .964 ?
C21 C22 . . 1.525(5) ?
C21 H21a . . .961 ?
C21 H21b . . .958 ?
C22 P22 . . 1.850(3) ?
C22 H22a . . .958 ?
C22 H22b . . .953 ?
P22 C2211 . . 1.842(3) ?
P22 C2221 . . 1.835(3) ?
C2211 C2212 . . 1.389(5) ?
C2211 C2216 . . 1.402(5) ?
C2212 C2213 . . 1.394(5) ?
C2212 H2212 . . .958 ?
C2213 C2214 . . 1.387(6) ?
C2213 H2213 . . .966 ?
C2214 C2215 . . 1.380(6) ?
C2214 H2214 . . .970 ?
C2215 C2216 . . 1.378(6) ?
C2215 H2215 . . .959 ?
C2216 H2216 . . .962 ?
C2221 C2222 . . 1.398(4) ?
C2221 C2226 . . 1.394(5) ?
C2222 C2223 . . 1.404(5) ?
C2222 H2222 . . .962 ?
C2223 C2224 . . 1.384(5) ?
C2223 H2223 . . .960 ?
C2224 C2225 . . 1.379(5) ?
C2224 H2224 . . .956 ?
C2225 C2226 . . 1.397(5) ?
C2225 H2225 . . .968 ?
C2226 H2226 . . .952 ?
C101 C1011 . . 1.498(5) ?
C101 C102 . . 1.428(5) ?
C101 C105 . . 1.449(5) ?
C1011 H1011a . . .953 ?
C1011 H1011b . . .950 ?
C1011 H1011c . . .960 ?
C102 C1021 . . 1.504(5) ?
C102 C103 . . 1.424(5) ?
C1021 H1021a . . .962 ?
C1021 H1021b . . .945 ?
C1021 H1021c . . .958 ?
C103 C1031 . . 1.507(5) ?
C103 C104 . . 1.441(5) ?
C1031 H1031a . . .955 ?
C1031 H1031b . . .954 ?
C1031 H1031c . . .955 ?
C104 C1041 . . 1.497(5) ?
C104 C105 . . 1.421(4) ?
C1041 H1041a . . .950 ?
C1041 H1041b . . .962 ?
C1041 H1041c . . .947 ?
C105 C1051 . . 1.484(5) ?
C1051 H1051a . . .951 ?
C1051 H1051b . . .958 ?
C1051 H1051c . . .961 ?
C201 C2011 . . 1.512(5) ?
C201 C202 . . 1.432(5) ?
C201 C205 . . 1.418(4) ?
C2011 H2011a . . .969 ?
C2011 H2011b . . .950 ?
C2011 H2011c . . .944 ?
C202 C2021 . . 1.513(5) ?
C202 C203 . . 1.430(5) ?
C2021 H2021a . . .945 ?
C2021 H2021b . . .953 ?
C2021 H2021c . . .961 ?
C203 C2031 . . 1.500(5) ?
C203 C204 . . 1.433(5) ?
C2031 H2031a . . .966 ?
C2031 H2031b . . .948 ?
C2031 H2031c . . .951 ?
C204 C2041 . . 1.494(5) ?
C204 C205 . . 1.440(5) ?
C2041 H2041a . . .953 ?
C2041 H2041b . . .956 ?
C2041 H2041c . . .957 ?
C205 C2051 . . 1.502(5) ?
C2051 H2051a . . .955 ?
C2051 H2051b . . .956 ?
C2051 H2051c . . .955 ?
C01 C02 . . 1.31(2) ?
C01 H01a . . .977 ?
C01 H01b . . .946 ?
C01 H01c . . .962 ?
C02 C03 . . 1.42(2) ?
C02 H02a . . .897 ?
C02 H02b . . .927 ?
C03 C04 . . 1.46(3) ?
C03 C02' . . 1.269(15) ?
C03 C04' . . 1.56(2) ?
C03 H03a . . 1.013 ?
C03 H03b . . .846 ?
C03 H03'a . . .929 ?
C03 H03'b . . .989 ?
C04 C05 . . 1.57(3) ?
C04 H04a . . .96 ?
C04 H04b . . 1.09 ?
C05 C04' . . 1.43(2) ?
C05 H05a . . .981 ?
C05 H05b . . .913 ?
C05 H05c . . .957 ?
C05 H05'a . . .960 ?
C05 H05'b . . .931 ?
C05 H05'c . . .986 ?
C01' C02' . . 1.447(17) ?
C01' H01'a . . .888 ?
C01' H01'b . . .945 ?
C01' H01'c . . 1.111 ?
C02' H02'a . . .935 ?
C02' H02'b . . .974 ?
C04' H04'a . . 1.073 ?
C04' H04'b . . .912 ?
